data_1506984
loop_
_publ_author_name
'Isobe, Hiroyuki'
'Sato, Sota'
'Tanaka, Takatsugu'
'Tokuyama, Hidetoshi'
'Nakamura, Eiichi'

_publ_section_title
;
 Thermal and palladium-catalyzed [3 + 2] synthesis of cyclopentadienone
 acetals from cyclopropenone acetals and acetylenes.
;
_journal_issue 20
_journal_name_full 'Organic letters'
_journal_page_first 3569
_journal_page_last 3571
_journal_paper_doi 10.1021/ol0483450
_journal_volume 6
_journal_year 2004
_chemical_compound_source 'Nakamura laboratory'
_chemical_formula_moiety 'C28 H34 O6 '
_chemical_formula_sum 'C28 H34 O6'
_chemical_formula_weight 466.574
_chemical_name_systematic
;
 ?
;
_space_group_IT_number 14
_symmetry_cell_setting monoclinic
_symmetry_space_group_name_Hall '-P 2ybc'
_symmetry_space_group_name_H-M 'P 1 21/c 1'
_atom_sites_solution_hydrogens geom
_audit_creation_method maXus
_cell_angle_alpha 90.00
_cell_angle_beta 133.076(10)
_cell_angle_gamma 90.00
_cell_formula_units_Z 2
_cell_length_a 14.929(2)
_cell_length_b 5.8210(3)
_cell_length_c 21.044(2)
_cell_measurement_temperature 298
_cell_volume 1335.8(3)
_computing_cell_refinement Scalepack(HKL)
_computing_data_collection 'DIP Image plate'
_computing_data_reduction 'maXus (Mackay et al., 1999)'
_computing_molecular_graphics 'Ortep (Johnson, 1976)'
_computing_publication_material 'maXus(Mackay et al., 1999)'
_computing_structure_refinement 'maXus(Mackay et al., 1999)'
_diffrn_measurement_device 'DIP Image plate'
_diffrn_measurement_method IP
_diffrn_orient_matrix_type X=UH
_diffrn_orient_matrix_UB_11 0.06038
_diffrn_orient_matrix_UB_12 -0.00498
_diffrn_orient_matrix_UB_13 0.02266
_diffrn_orient_matrix_UB_21 -0.01897
_diffrn_orient_matrix_UB_22 -0.16928
_diffrn_orient_matrix_UB_23 0.01331
_diffrn_orient_matrix_UB_31 0.02508
_diffrn_orient_matrix_UB_32 -0.00759
_diffrn_orient_matrix_UB_33 -0.06082
_diffrn_radiation_source 'fine-focus sealed tube'
_diffrn_radiation_type ' MoK\a'
_diffrn_radiation_wavelength_id all
_diffrn_reflns_limit_h_max 18
_diffrn_reflns_limit_h_min -18
_diffrn_reflns_limit_k_max 6
_diffrn_reflns_limit_k_min 0
_diffrn_reflns_limit_l_max 16
_diffrn_reflns_limit_l_min -25
_diffrn_reflns_number 2625
_diffrn_reflns_theta_full 25.74
_diffrn_reflns_theta_max 25.74
_diffrn_reflns_theta_min 2.65
_exptl_absorpt_coefficient_mu 0.08
_exptl_absorpt_correction_type none
_exptl_crystal_colour Colourless
_exptl_crystal_density_diffrn 1.160
_exptl_crystal_density_method 'not measured'
_exptl_crystal_description Cube
_exptl_crystal_F_000 500
_exptl_crystal_size_max 0.2
_exptl_crystal_size_mid 0.2
_exptl_crystal_size_min 0.2
_refine_diff_density_max 1.23
_refine_diff_density_min -0.64
_refine_diff_density_rms 0.12
_refine_ls_extinction_coef 15E5(7)
_refine_ls_extinction_expression
;
 equation(22) p292 'Crystallographic Computing' (1970)
 coefficient is multiplied by 10^4
;
_refine_ls_extinction_method Zachariasen
_refine_ls_goodness_of_fit_all 0.983
_refine_ls_goodness_of_fit_gt 1.128
_refine_ls_goodness_of_fit_ref 1.128
_refine_ls_hydrogen_treatment refxyz
_refine_ls_matrix_type full
_refine_ls_number_constraints 17
_refine_ls_number_parameters 155
_refine_ls_number_reflns 1617
_refine_ls_number_restraints 0
_refine_ls_R_factor_all 0.168
_refine_ls_R_factor_gt 0.141
_refine_ls_shift/su_max 0.035
_refine_ls_shift/su_mean 0.003
_refine_ls_structure_factor_coef F^2^
_refine_ls_weighting_details ' w = 1 / ( s^2^(Fo^2^) + 0.10000 * Fo^2^)'
_refine_ls_weighting_scheme sigma
_refine_ls_wR_factor_all 0.318
_refine_ls_wR_factor_gt 0.315
_refine_ls_wR_factor_ref 0.315
_reflns_d_resolution_high 0.64
_reflns_d_resolution_low 1.96
_reflns_limit_h_max 18
_reflns_limit_h_min 0
_reflns_limit_k_max 6
_reflns_limit_k_min 0
_reflns_limit_l_max 16
_reflns_limit_l_min -25
_reflns_number_gt 1617
_reflns_number_total 2543
_reflns_threshold_expression 'I> 3.00 sigma(I)'
_cod_data_source_file ol0483450si20040820_035617.cif
_cod_data_source_block 15
_cod_depositor_comments
;
The following automatic conversions were performed:

'_symmetry_cell_setting' value 'Monoclinic' changed to 'monoclinic'
according to /home/saulius/struct/CIF-dictionaries/cif_core.dic
dictionary named 'cif_core.dic' version 2.4.1 from 2010-06-29.

Automatic conversion script
Id: cif_fix_values 1715 2011-07-08 13:25:40Z adriana 
;
_cod_original_cell_volume 1335.8(2)
_cod_original_sg_symbol_H-M 'P 21/c        '
_cod_original_formula_sum 'C28 H34 O6 '
_cod_database_code 1506984

loop_
_symmetry_equiv_pos_as_xyz
+X,+Y,+Z
-X,-Y,-Z
'-X,+Y+ 1/2,-Z+ 1/2'
'+X,-Y+ 1/2,+Z+ 1/2'

loop_
_atom_site_label
_atom_site_fract_x
_atom_site_fract_y
_atom_site_fract_z
_atom_site_U_iso_or_equiv
_atom_site_occupancy
_atom_site_adp_type
C1 0.6660(6) -0.0950(10) 0.1693(4) 0.074(3) 1.00 Uij
O2 0.5595(5) 0.1677(10) 0.2194(3) 0.104(3) 1.00 Uij
C3 0.5502(6) 0.0399(11) 0.1075(4) 0.075(3) 1.00 Uij
O4 0.3946(5) 0.2498(9) 0.0826(3) 0.099(3) 1.00 Uij
C5 0.5038(6) 0.1570(10) 0.1443(4) 0.074(3) 1.00 Uij
C6 0.2262(6) 0.4904(10) 0.0330(4) 0.086(3) 1.00 Uij
C7 0.4850(6) 0.0571(11) 0.0223(4) 0.081(3) 1.00 Uij
C8 0.6717(7) -0.2810(12) 0.2122(5) 0.099(4) 1.00 Uij
C9 0.3403(7) 0.3726(14) 0.1098(5) 0.102(4) 1.00 Uij
C10 0.7672(6) -0.0329(12) 0.1829(4) 0.093(4) 1.00 Uij
C11 0.1283(9) 0.284(2) -0.0310(7) 0.193(8) 1.00 Uij
C12 0.8751(7) -0.1648(17) 0.2382(5) 0.109(5) 1.00 Uij
C13 0.1772(8) 0.6197(15) 0.0637(6) 0.112(5) 1.00 Uij
C14 0.7804(9) -0.4139(14) 0.2658(6) 0.122(5) 1.00 Uij
C15 0.8795(8) -0.3497(18) 0.2788(5) 0.115(5) 1.00 Uij
O16 0.0744(12) 0.7139(18) 0.0048(8) 0.247(9) 1.00 Uij
C18 0.2511(10) 0.6503(17) -0.0127(8) 0.155(7) 1.00 Uij
H15 0.953(8) -0.439(13) 0.318(5) 0.094937 1.00 Uiso
H12 0.945(8) -0.123(13) 0.247(5) 0.093281 1.00 Uiso
H14 0.784(8) -0.550(13) 0.293(5) 0.097736 1.00 Uiso
H10 0.764(8) 0.101(13) 0.155(5) 0.078627 1.00 Uiso
H8 0.603(8) -0.320(13) 0.206(5) 0.082813 1.00 Uiso
H7 0.412(8) 0.149(13) -0.014(5) 0.070727 1.00 Uiso
H9A 0.321(8) 0.265(13) 0.134(5) 0.089117 1.00 Uiso
H9B 0.398(8) 0.484(13) 0.153(5) 0.089117 1.00 Uiso
H18A 0.175(8) 0.722(13) -0.061(5) 0.126555 1.00 Uiso
H18B 0.282(8) 0.563(13) -0.033(5) 0.126555 1.00 Uiso
H18C 0.310(8) 0.766(13) 0.027(5) 0.126555 1.00 Uiso
H11A 0.052(8) 0.350(13) -0.082(5) 0.141845 1.00 Uiso
H11B 0.115(8) 0.195(13) 0.000(5) 0.141845 1.00 Uiso
H11C 0.161(8) 0.188(13) -0.048(5) 0.141845 1.00 Uiso
H13A 0.167(8) 0.517(13) 0.094(5) 0.094257 1.00 Uiso
H13B 0.233(8) 0.740(13) 0.102(5) 0.094257 1.00 Uiso
H16 0.04(11) 0.8(4) 0.02(7) 0.197850 1.00 Uiso

loop_
_atom_site_aniso_label
_atom_site_aniso_U_11
_atom_site_aniso_U_22
_atom_site_aniso_U_33
_atom_site_aniso_U_12
_atom_site_aniso_U_13
_atom_site_aniso_U_23
C1 0.053(3) 0.073(3) 0.049(3) 0.009(3) 0.032(3) 0.002(2)
O2 0.085(4) 0.117(4) 0.051(3) 0.027(3) 0.047(3) 0.009(2)
C3 0.055(3) 0.080(3) 0.048(3) 0.008(3) 0.036(3) 0.005(3)
O4 0.063(3) 0.125(4) 0.054(3) 0.030(3) 0.036(2) -.006(2)
C5 0.056(4) 0.071(3) 0.047(3) 0.004(3) 0.034(3) 0.003(2)
C6 0.062(4) 0.068(3) 0.072(4) 0.001(3) 0.047(4) -.009(3)
C7 0.063(4) 0.086(3) 0.047(3) 0.023(3) 0.038(3) 0.007(3)
C8 0.074(5) 0.081(4) 0.077(5) 0.008(3) 0.052(4) 0.017(3)
C9 0.069(4) 0.119(5) 0.063(4) 0.018(4) 0.047(4) -.009(4)
C10 0.062(4) 0.088(4) 0.069(4) 0.010(3) 0.045(4) 0.016(3)
C11 0.080(6) 0.222(12) 0.107(7) 0.079(7) -.003(5) -.093(8)
C12 0.055(4) 0.129(6) 0.080(5) 0.018(4) 0.043(4) 0.014(5)
C13 0.071(5) 0.103(5) 0.093(6) 0.020(4) 0.056(5) -.007(4)
C14 0.106(7) 0.085(4) 0.086(6) 0.025(4) 0.061(5) 0.029(4)
C15 0.068(5) 0.125(7) 0.076(5) 0.039(5) 0.039(4) 0.017(5)
O16 0.198(11) 0.165(8) 0.214(11) 0.025(7) 0.153(10) -.009(7)
C18 0.117(7) 0.098(5) 0.148(9) 0.007(5) 0.102(7) 0.019(6)

loop_
_atom_type_symbol
_atom_type_description
_atom_type_scat_dispersion_real
_atom_type_scat_dispersion_imag
_atom_type_scat_source
'C ' 'C ' 0.0033 0.0016 'Waasmaier & Kirfel, 1995'
'H ' 'H ' 0.0000 0.0000 'Waasmaier & Kirfel, 1995'
'O ' 'O ' 0.0106 0.0060 'Waasmaier & Kirfel, 1995'

loop_
_diffrn_radiation_wavelength
0.71073
